data_7049719
loop_
_publ_author_name
'Zhu, Li-Na'
'Deng, Zhao-Peng'
'Ng, Seik Weng'
'Huo, Li-Hua'
'Gao, Shan'

_publ_section_title
;
 Cd(ii) coordination polymers constructed from bis(pyridyl) ligands with
 an asymmetric spacer in chelating mode and diverse organic
 dicarboxylates: syntheses, structural evolutions and properties.
;
_journal_issue 22
_journal_name_full 'Dalton transactions (Cambridge, England : 2003)'
_journal_page_first 7589
_journal_page_last 7601
_journal_paper_doi 10.1039/c9dt00840c
_journal_volume 48
_journal_year 2019
_chemical_formula_moiety '[Cd3 (H2 O)6 (O4 S)2 (C15 H20 N4)2 (C8 H4 O4)], 4(H2 O)'
_chemical_formula_sum 'C38 H64 Cd3 N8 O22 S2'
_chemical_formula_weight 1386.29
_space_group_crystal_system monoclinic
_space_group_IT_number 15
_space_group_name_Hall '-C 2yc'
_space_group_name_H-M_alt 'C 1 2/c 1'
_symmetry_space_group_name_Hall '-C 2yc'
_symmetry_space_group_name_H-M 'C 1 2/c 1'
_atom_sites_solution_hydrogens mixed
_audit_creation_method SHELXL-2018/3
_audit_update_record
;
2019-04-01 deposited with the CCDC.    2019-04-14 downloaded from the CCDC.
;
_cell_angle_alpha 90
_cell_angle_beta 104.834(9)
_cell_angle_gamma 90
_cell_formula_units_Z 4
_cell_length_a 21.4280(15)
_cell_length_b 9.4270(11)
_cell_length_c 26.416(3)
_cell_measurement_reflns_used 2271
_cell_measurement_temperature 295(2)
_cell_measurement_theta_max 29.1450
_cell_measurement_theta_min 3.3220
_cell_volume 5158.2(9)
_computing_cell_refinement
;
CrysAlis Pro (Agilent, 2013)
;
_computing_data_collection
;
CrysAlis Pro (Agilent, 2013)
;
_computing_data_reduction
;
CrysAlis Pro (Agilent, 2013)
;
_computing_molecular_graphics '(K. Brandenburg, Diamond 3.1, 2009)'
_computing_publication_material '(K. Brandenburg, Diamond 3.1, 2009)'
_computing_structure_refinement 'SHELXL-2018/3 (Sheldrick, 2018)'
_diffrn_ambient_temperature 295(2)
_diffrn_detector_area_resol_mean 16.1954
_diffrn_measured_fraction_theta_full 0.993
_diffrn_measured_fraction_theta_max 0.988
_diffrn_measurement_device_type 'Xcalibur, Eos'
_diffrn_measurement_method '\w scans'
_diffrn_radiation_type MoK\a
_diffrn_radiation_wavelength 0.71073
_diffrn_reflns_av_R_equivalents 0.0237
_diffrn_reflns_av_unetI/netI 0.0502
_diffrn_reflns_Laue_measured_fraction_full 0.993
_diffrn_reflns_Laue_measured_fraction_max 0.988
_diffrn_reflns_limit_h_max 27
_diffrn_reflns_limit_h_min -25
_diffrn_reflns_limit_k_max 11
_diffrn_reflns_limit_k_min -12
_diffrn_reflns_limit_l_max 34
_diffrn_reflns_limit_l_min -32
_diffrn_reflns_number 9678
_diffrn_reflns_point_group_measured_fraction_full 0.993
_diffrn_reflns_point_group_measured_fraction_max 0.988
_diffrn_reflns_theta_full 25.242
_diffrn_reflns_theta_max 27.562
_diffrn_reflns_theta_min 3.292
_diffrn_source 'Enhance (Mo) X-ray Source'
_exptl_absorpt_coefficient_mu 1.392
_exptl_absorpt_correction_T_max 1.00000
_exptl_absorpt_correction_T_min 0.86758
_exptl_absorpt_correction_type multi-scan
_exptl_absorpt_process_details
; 
CrysAlis Pro (Agilent, 2013)
Empirical absorption correction using spherical harmonics,
 implemented in SCALE3 ABSPACK scaling algorithm. 
;
_exptl_crystal_colour colorless
_exptl_crystal_density_diffrn 1.785
_exptl_crystal_description prism
_exptl_crystal_F_000 2800
_exptl_crystal_size_max 0.180
_exptl_crystal_size_mid 0.160
_exptl_crystal_size_min 0.120
_refine_diff_density_max 0.952
_refine_diff_density_min -0.969
_refine_diff_density_rms 0.096
_refine_ls_extinction_method none
_refine_ls_goodness_of_fit_ref 1.251
_refine_ls_hydrogen_treatment constr
_refine_ls_matrix_type full
_refine_ls_number_parameters 337
_refine_ls_number_reflns 5889
_refine_ls_number_restraints 4
_refine_ls_restrained_S_all 1.250
_refine_ls_R_factor_all 0.1114
_refine_ls_R_factor_gt 0.0800
_refine_ls_shift/su_max 0.001
_refine_ls_shift/su_mean 0.000
_refine_ls_structure_factor_coef Fsqd
_refine_ls_weighting_details 'w=1/[\s^2^(Fo^2^)+51.0473P] where P=(Fo^2^+2Fc^2^)/3'
_refine_ls_weighting_scheme calc
_refine_ls_wR_factor_gt 0.1166
_refine_ls_wR_factor_ref 0.1270
_reflns_Friedel_coverage 0.000
_reflns_number_gt 4120
_reflns_number_total 5889
_reflns_threshold_expression 'I > 2\s(I)'
_cod_data_source_file c9dt00840c2.cif
_cod_data_source_block d6628
_cod_depositor_comments 'Adding full bibliography for 7049708--7049720.cif.'
_cod_database_code 7049719
_shelx_shelxl_version_number 2018/3
_shelx_space_group_comment
;
The symmetry employed for this shelxl refinement is uniquely defined
by the following loop, which should always be used as a source of
symmetry information in preference to the above space-group names.
They are only intended as comments.
;
_shelx_estimated_absorpt_t_min 0.788
_shelx_estimated_absorpt_t_max 0.851

loop_
_space_group_symop_operation_xyz
'x, y, z'
'-x, y, -z+1/2'
'x+1/2, y+1/2, z'
'-x+1/2, y+1/2, -z+1/2'
'-x, -y, -z'
'x, -y, z-1/2'
'-x+1/2, -y+1/2, -z'
'x+1/2, -y+1/2, z-1/2'

loop_
_atom_site_label
_atom_site_type_symbol
_atom_site_fract_x
_atom_site_fract_y
_atom_site_fract_z
_atom_site_U_iso_or_equiv
_atom_site_adp_type
_atom_site_occupancy
_atom_site_site_symmetry_order
_atom_site_calc_flag
_atom_site_refinement_flags_posn
_atom_site_refinement_flags_adp
_atom_site_refinement_flags_occupancy
_atom_site_disorder_assembly
_atom_site_disorder_group
Cd1 Cd 0.500000 0.500000 0.500000 0.0440(2) Uani 1 2 d S . P . .
Cd2 Cd 0.84662(2) 0.50281(8) 0.70737(2) 0.04432(16) Uani 1 1 d . . . . .
S1 S 0.86883(9) 0.2062(2) 0.79179(9) 0.0526(5) Uani 1 1 d . . . . .
O1 O 0.5916(2) 0.6179(7) 0.5020(2) 0.0632(17) Uani 1 1 d . . . . .
O2 O 0.6187(2) 0.5112(8) 0.4355(2) 0.0672(17) Uani 1 1 d . . . . .
O3 O 0.8806(3) 0.2920(7) 0.7484(2) 0.0660(17) Uani 1 1 d . . . . .
O4 O 0.8220(3) 0.2786(8) 0.8145(3) 0.078(2) Uani 1 1 d . . . . .
O5 O 0.8437(3) 0.0686(7) 0.7706(4) 0.105(3) Uani 1 1 d . . . . .
O6 O 0.9293(3) 0.1897(8) 0.8305(2) 0.080(2) Uani 1 1 d . . . . .
O1W O 0.4925(2) 0.6398(7) 0.5712(2) 0.0606(16) Uani 1 1 d . . . . .
H11 H 0.458324 0.612853 0.578200 0.091 Uiso 1 1 d R U . . .
H12 H 0.521674 0.624893 0.598650 0.091 Uiso 1 1 d R U . . .
O2W O 0.7826(2) 0.5258(6) 0.76459(19) 0.0518(14) Uani 1 1 d . . . . .
H21 H 0.789399 0.453880 0.783998 0.078 Uiso 1 1 d R U . . .
H22 H 0.743019 0.525870 0.749388 0.078 Uiso 1 1 d R U . . .
O3W O 0.7952(3) 0.7118(7) 0.6687(2) 0.0660(17) Uani 1 1 d . . . . .
H31 H 0.759495 0.723108 0.675840 0.099 Uiso 1 1 d R U . . .
H32 H 0.820305 0.779798 0.679810 0.099 Uiso 1 1 d R U . . .
O4W O 0.8375(3) 0.9769(8) 0.6577(3) 0.085(2) Uani 1 1 d . . . . .
H41 H 0.859773 1.002192 0.637303 0.128 Uiso 1 1 d R U . . .
H42 H 0.850454 1.020482 0.686203 0.128 Uiso 1 1 d R U . . .
O5W O 0.9483(3) 1.1771(9) 0.6820(3) 0.118(3) Uani 1 1 d . . . . .
H51 H 0.936600 1.221372 0.705623 0.178 Uiso 1 1 d R U . . .
H52 H 0.987460 1.194211 0.684713 0.178 Uiso 1 1 d R U . . .
N1 N 0.5613(3) 0.3237(7) 0.5520(2) 0.0421(15) Uani 1 1 d . . . . .
N2 N 0.7574(3) 0.4032(10) 0.6450(3) 0.074(3) Uani 1 1 d D . . . .
H2 H 0.732226 0.478190 0.641520 0.089 Uiso 1 1 calc R U . A 1
N3 N 0.8854(3) 0.4602(8) 0.6327(3) 0.060(2) Uani 1 1 d D . . . .
H3 H 0.912791 0.393031 0.646906 0.072 Uiso 1 1 calc R U . B 1
N4 N 1.0742(3) 0.6192(7) 0.7309(2) 0.0389(14) Uani 1 1 d . . . . .
C1 C 0.6149(3) 0.3586(9) 0.5891(3) 0.0454(19) Uani 1 1 d . . . . .
H1 H 0.624314 0.454357 0.595212 0.054 Uiso 1 1 calc R U . . .
C2 C 0.6566(3) 0.2608(9) 0.6188(3) 0.0444(19) Uani 1 1 d . . . . .
C3 C 0.6417(4) 0.1216(9) 0.6095(3) 0.052(2) Uani 1 1 d . . . . .
H3A H 0.668974 0.052081 0.628038 0.063 Uiso 1 1 calc R U . . .
C4 C 0.5863(4) 0.0831(10) 0.5728(3) 0.058(2) Uani 1 1 d . . . . .
H4 H 0.574890 -0.011845 0.567121 0.070 Uiso 1 1 calc R U . . .
C5 C 0.5487(4) 0.1862(10) 0.5452(3) 0.053(2) Uani 1 1 d . . . . .
H5 H 0.511887 0.159232 0.519862 0.064 Uiso 1 1 calc R U . . .
C6 C 0.7157(4) 0.3098(10) 0.6599(3) 0.060(2) Uani 1 1 d . . . . .
H6A H 0.701123 0.353756 0.688029 0.072 Uiso 1 1 calc R U . . .
H6B H 0.740315 0.226193 0.674396 0.072 Uiso 1 1 calc R U . . .
C7 C 0.7729(8) 0.416(2) 0.5945(5) 0.056(4) Uani 0.5 1 d D . P C 1
H7A H 0.769273 0.514160 0.583575 0.067 Uiso 0.5 1 calc R U P C 1
H7B H 0.741970 0.361177 0.568545 0.067 Uiso 0.5 1 calc R U P C 1
C7' C 0.7829(9) 0.3356(17) 0.6046(6) 0.056(4) Uani 0.5 1 d D . P C 2
H7C H 0.747475 0.311962 0.574710 0.067 Uiso 0.5 1 calc R U P C 2
H7D H 0.804740 0.248271 0.618213 0.067 Uiso 0.5 1 calc R U P C 2
C8 C 0.8381(7) 0.365(3) 0.5969(5) 0.071(8) Uani 0.5 1 d D . P C 1
H8 H 0.842862 0.268640 0.611476 0.085 Uiso 0.5 1 calc R U P C 1
C8' C 0.8282(6) 0.430(3) 0.5877(5) 0.071(8) Uani 0.5 1 d D . P C 2
H8' H 0.806180 0.519806 0.575972 0.085 Uiso 0.5 1 calc R U P C 2
C9 C 0.8447(5) 0.3590(14) 0.5409(4) 0.098(4) Uani 1 1 d D . . . .
H9A H 0.887127 0.325960 0.541017 0.147 Uiso 0.5 1 calc R U P C 1
H9B H 0.812999 0.295349 0.520745 0.147 Uiso 0.5 1 calc R U P C 1
H9C H 0.838248 0.452116 0.525769 0.147 Uiso 0.5 1 calc R U P C 1
H9D H 0.874432 0.417597 0.528636 0.147 Uiso 0.5 1 calc R U P C 2
H9E H 0.864124 0.268263 0.551325 0.147 Uiso 0.5 1 calc R U P C 2
H9F H 0.806032 0.346478 0.513418 0.147 Uiso 0.5 1 calc R U P C 2
C10 C 0.9299(5) 0.5448(15) 0.6167(4) 0.108(5) Uani 1 1 d . . . . .
H10A H 0.905876 0.615473 0.592815 0.130 Uiso 1 1 calc R U . . .
H10B H 0.951867 0.485442 0.596756 0.130 Uiso 1 1 calc R U . . .
C11 C 1.0274(3) 0.5514(9) 0.6955(3) 0.0492(19) Uani 1 1 d . . . . .
H11A H 1.026047 0.452869 0.696672 0.059 Uiso 1 1 calc R U . . .
C12 C 0.9807(4) 0.6214(11) 0.6573(3) 0.052(2) Uani 1 1 d . . . . .
C13 C 0.9851(4) 0.7644(13) 0.6554(4) 0.071(3) Uani 1 1 d . . . . .
H13 H 0.955267 0.815266 0.630211 0.085 Uiso 1 1 calc R U . . .
C14 C 1.0325(5) 0.8332(11) 0.6899(4) 0.076(3) Uani 1 1 d . . . . .
H14A H 1.035281 0.931548 0.688962 0.092 Uiso 1 1 calc R U . . .
C15 C 1.0771(4) 0.7559(9) 0.7269(3) 0.053(2) Uani 1 1 d . . . . .
H15 H 1.110530 0.804178 0.749866 0.064 Uiso 1 1 calc R U . . .
C16 C 0.6289(3) 0.5937(9) 0.4738(3) 0.0435(19) Uani 1 1 d . . . . .
C17 C 0.6922(3) 0.6729(8) 0.4871(3) 0.0410(18) Uani 1 1 d . . . . .
C18 C 0.7035(3) 0.7742(9) 0.5263(3) 0.048(2) Uani 1 1 d . . . . .
H18 H 0.672210 0.791703 0.544301 0.057 Uiso 1 1 calc R U . . .
C19 C 0.7385(3) 0.6495(10) 0.4607(3) 0.054(2) Uani 1 1 d . . . . .
H19 H 0.731428 0.582465 0.433985 0.064 Uiso 1 1 calc R U . . .

loop_
_atom_site_aniso_label
_atom_site_aniso_U_11
_atom_site_aniso_U_22
_atom_site_aniso_U_33
_atom_site_aniso_U_23
_atom_site_aniso_U_13
_atom_site_aniso_U_12
Cd1 0.0230(3) 0.0659(5) 0.0408(4) 0.0068(4) 0.0042(3) -0.0151(4)
Cd2 0.0376(3) 0.0471(3) 0.0435(3) -0.0033(3) 0.0018(2) -0.0050(3)
S1 0.0336(10) 0.0386(11) 0.0773(14) 0.0127(11) -0.0010(9) -0.0014(9)
O1 0.029(3) 0.089(5) 0.074(4) 0.007(4) 0.016(3) -0.019(3)
O2 0.046(3) 0.078(4) 0.075(4) -0.009(4) 0.012(3) -0.034(4)
O3 0.082(4) 0.055(4) 0.064(4) 0.013(3) 0.023(3) 0.017(3)
O4 0.063(4) 0.081(5) 0.099(5) 0.018(4) 0.039(4) 0.009(4)
O5 0.053(4) 0.044(4) 0.199(8) -0.005(5) -0.001(5) -0.006(3)
O6 0.052(4) 0.099(6) 0.073(4) 0.022(4) -0.011(3) 0.006(4)
O1W 0.038(3) 0.087(5) 0.054(3) -0.004(3) 0.007(2) -0.019(3)
O2W 0.048(3) 0.049(4) 0.055(3) -0.006(3) 0.007(2) 0.004(3)
O3W 0.051(3) 0.061(4) 0.085(4) 0.017(4) 0.015(3) 0.018(3)
O4W 0.089(5) 0.078(5) 0.088(5) -0.001(4) 0.022(4) -0.032(4)
O5W 0.071(5) 0.118(7) 0.162(8) -0.052(6) 0.021(5) 0.001(5)
N1 0.027(3) 0.056(4) 0.039(3) 0.005(3) 0.000(2) -0.013(3)
N2 0.046(4) 0.122(8) 0.049(4) -0.010(5) 0.006(3) -0.025(5)
N3 0.050(4) 0.067(5) 0.068(4) -0.014(4) 0.021(3) -0.016(4)
N4 0.027(3) 0.043(4) 0.046(3) 0.005(3) 0.007(3) 0.002(3)
C1 0.032(4) 0.046(5) 0.050(4) -0.002(4) -0.003(3) -0.013(3)
C2 0.029(4) 0.061(5) 0.038(4) 0.005(4) 0.000(3) -0.008(4)
C3 0.049(5) 0.050(5) 0.053(5) 0.008(4) 0.003(4) -0.001(4)
C4 0.055(5) 0.056(6) 0.060(5) -0.003(4) 0.007(4) -0.014(4)
C5 0.037(4) 0.072(6) 0.043(4) 0.002(4) -0.002(3) -0.026(4)
C6 0.046(4) 0.070(6) 0.050(5) 0.019(4) -0.012(4) -0.020(4)
C7 0.057(7) 0.068(12) 0.038(6) 0.012(7) 0.004(6) -0.024(9)
C7' 0.057(7) 0.068(12) 0.038(6) 0.012(7) 0.004(6) -0.024(9)
C8 0.044(7) 0.10(2) 0.061(8) -0.036(11) 0.004(6) 0.003(10)
C8' 0.044(7) 0.10(2) 0.061(8) -0.036(11) 0.004(6) 0.003(10)
C9 0.102(9) 0.115(11) 0.084(8) -0.027(8) 0.035(7) -0.016(8)
C10 0.079(7) 0.175(15) 0.062(6) 0.004(7) 0.003(5) -0.063(9)
C11 0.042(4) 0.046(5) 0.058(5) -0.001(4) 0.009(4) -0.007(4)
C12 0.038(4) 0.076(7) 0.042(4) 0.013(4) 0.011(3) -0.002(4)
C13 0.045(5) 0.098(9) 0.067(6) 0.033(6) 0.010(4) 0.026(5)
C14 0.085(7) 0.044(6) 0.094(7) 0.014(5) 0.010(6) 0.023(5)
C15 0.051(5) 0.046(5) 0.062(5) 0.007(4) 0.014(4) 0.009(4)
C16 0.025(3) 0.048(5) 0.052(4) 0.020(4) 0.000(3) -0.011(3)
C17 0.024(3) 0.045(5) 0.049(4) 0.014(4) 0.001(3) -0.011(3)
C18 0.020(3) 0.061(5) 0.066(5) 0.003(4) 0.019(3) -0.008(4)
C19 0.032(4) 0.064(6) 0.064(5) 0.002(4) 0.011(4) -0.013(4)

loop_
_atom_type_symbol
_atom_type_description
_atom_type_scat_dispersion_real
_atom_type_scat_dispersion_imag
_atom_type_scat_source
C C 0.0033 0.0016 'International Tables Vol C Tables 4.2.6.8 and 6.1.1.4'
H H 0.0000 0.0000 'International Tables Vol C Tables 4.2.6.8 and 6.1.1.4'
N N 0.0061 0.0033 'International Tables Vol C Tables 4.2.6.8 and 6.1.1.4'
O O 0.0106 0.0060 'International Tables Vol C Tables 4.2.6.8 and 6.1.1.4'
S S 0.1246 0.1234 'International Tables Vol C Tables 4.2.6.8 and 6.1.1.4'
Cd Cd -0.8075 1.2024 'International Tables Vol C Tables 4.2.6.8 and 6.1.1.4'

loop_
_geom_angle_atom_site_label_1
_geom_angle_atom_site_label_2
_geom_angle_atom_site_label_3
_geom_angle
_geom_angle_site_symmetry_1
_geom_angle_site_symmetry_3
O1 Cd1 O1 180.00(12) 5_666 .
O1 Cd1 N1 91.1(2) 5_666 .
O1 Cd1 N1 88.9(2) . .
O1 Cd1 N1 88.9(2) 5_666 5_666
O1 Cd1 N1 91.1(2) . 5_666
N1 Cd1 N1 180.0(2) . 5_666
O1 Cd1 O1W 86.6(2) 5_666 5_666
O1 Cd1 O1W 93.4(2) . 5_666
N1 Cd1 O1W 85.8(2) . 5_666
N1 Cd1 O1W 94.2(2) 5_666 5_666
O1 Cd1 O1W 93.4(2) 5_666 .
O1 Cd1 O1W 86.6(2) . .
N1 Cd1 O1W 94.2(2) . .
N1 Cd1 O1W 85.8(2) 5_666 .
O1W Cd1 O1W 180.0 5_666 .
O3 Cd2 O2W 86.6(2) . .
O3 Cd2 N4 89.5(2) . 2_756
O2W Cd2 N4 86.86(19) . 2_756
O3 Cd2 O3W 170.4(2) . .
O2W Cd2 O3W 85.10(19) . .
N4 Cd2 O3W 94.9(2) 2_756 .
O3 Cd2 N3 96.4(2) . .
O2W Cd2 N3 164.2(2) . .
N4 Cd2 N3 108.6(2) 2_756 .
O3W Cd2 N3 90.3(2) . .
O3 Cd2 N2 95.0(3) . .
O2W Cd2 N2 89.1(2) . .
N4 Cd2 N2 173.8(3) 2_756 .
O3W Cd2 N2 80.0(3) . .
N3 Cd2 N2 75.3(2) . .
O6 S1 O5 110.7(4) . .
O6 S1 O4 110.3(4) . .
O5 S1 O4 110.3(4) . .
O6 S1 O3 108.1(4) . .
O5 S1 O3 107.9(5) . .
O4 S1 O3 109.5(4) . .
C16 O1 Cd1 125.9(5) . .
S1 O3 Cd2 138.2(4) . .
C5 N1 C1 116.3(7) . .
C5 N1 Cd1 123.5(5) . .
C1 N1 Cd1 120.1(5) . .
C6 N2 C7 128.8(10) . .
C6 N2 C7' 108.6(10) . .
C6 N2 Cd2 121.2(5) . .
C7 N2 Cd2 105.7(8) . .
C7' N2 Cd2 107.1(8) . .
C10 N3 C8 124.0(9) . .
C10 N3 C8' 110.6(10) . .
C10 N3 Cd2 124.9(7) . .
C8 N3 Cd2 107.7(6) . .
C8' N3 Cd2 107.7(6) . .
C15 N4 C11 117.3(7) . .
C15 N4 Cd2 119.3(6) . 2_756
C11 N4 Cd2 123.2(5) . 2_756
N1 C1 C2 123.9(7) . .
C3 C2 C1 117.1(7) . .
C3 C2 C6 122.6(7) . .
C1 C2 C6 120.3(8) . .
C2 C3 C4 120.2(8) . .
C5 C4 C3 118.6(8) . .
N1 C5 C4 123.9(7) . .
N2 C6 C2 118.2(7) . .
N2 C7 C8 111.9(11) . .
N2 C7' C8' 110.9(11) . .
C7 C8 N3 108.3(14) . .
C7 C8 C9 107.2(12) . .
N3 C8 C9 114.8(11) . .
C7' C8' N3 110.1(15) . .
C7' C8' C9 106.8(13) . .
N3 C8' C9 114.5(10) . .
N3 C10 C12 119.2(8) . .
N4 C11 C12 123.3(8) . .
C13 C12 C11 117.1(8) . .
C13 C12 C10 119.8(9) . .
C11 C12 C10 123.0(10) . .
C14 C13 C12 120.2(9) . .
C13 C14 C15 119.3(9) . .
N4 C15 C14 122.8(9) . .
O1 C16 O2 126.3(7) . .
O1 C16 C17 116.5(7) . .
O2 C16 C17 117.2(7) . .
C19 C17 C18 118.8(6) . .
C19 C17 C16 121.8(7) . .
C18 C17 C16 119.3(7) . .
C17 C18 C19 120.8(7) . 7_666
C17 C19 C18 120.4(8) . 7_666

loop_
_geom_bond_atom_site_label_1
_geom_bond_atom_site_label_2
_geom_bond_distance
_geom_bond_site_symmetry_2
Cd1 O1 2.244(5) 5_666
Cd1 O1 2.244(5) .
Cd1 N1 2.334(6) .
Cd1 N1 2.334(6) 5_666
Cd1 O1W 2.335(6) 5_666
Cd1 O1W 2.335(6) .
Cd2 O3 2.291(6) .
Cd2 O2W 2.297(5) .
Cd2 N4 2.307(6) 2_756
Cd2 O3W 2.359(6) .
Cd2 N3 2.361(6) .
Cd2 N2 2.375(7) .
S1 O6 1.438(6) .
S1 O5 1.461(7) .
S1 O4 1.463(6) .
S1 O3 1.475(6) .
O1 C16 1.246(9) .
O2 C16 1.250(9) .
N1 C5 1.326(10) .
N1 C1 1.347(8) .
N2 C6 1.382(10) .
N2 C7 1.459(12) .
N2 C7' 1.463(12) .
N3 C10 1.390(11) .
N3 C8 1.496(13) .
N3 C8' 1.500(12) .
N4 C15 1.296(10) .
N4 C11 1.346(9) .
C1 C2 1.380(10) .
C2 C3 1.358(11) .
C2 C6 1.515(9) .
C3 C4 1.375(10) .
C4 C5 1.350(11) .
C7 C8 1.463(17) .
C7' C8' 1.469(17) .
C8 C9 1.522(14) .
C8' C9 1.524(14) .
C10 C12 1.503(12) .
C11 C12 1.392(10) .
C12 C13 1.353(13) .
C13 C14 1.344(13) .
C14 C15 1.387(11) .
C16 C17 1.509(9) .
C17 C19 1.368(10) .
C17 C18 1.385(11) .
C18 C19 1.400(10) 7_666
